data_2241525
loop_
_publ_author_name
'Bell, Anthony M. T.'
'Henderson, C. Michael B.'

_publ_section_title
;
 Rietveld refinement of the crystal structures of Rb~2~<i>X</i>Si~5~O~12~
 (<i>X</i> = Ni, Mn).
;
_journal_coeditor_code VN2106
_journal_issue 2
_journal_name_full 'Acta Crystallographica Section E'
_journal_page_first 249
_journal_page_last 252
_journal_paper_doi 10.1107/S2056989016001390
_journal_volume 72
_journal_year 2016
_chemical_formula_iupac 'Rb2 Mn1 Si5 O12'
_chemical_formula_moiety
;
Rb2 Mn1 Si5 O12
;
_chemical_formula_structural
;
Rb2 Mn1 Si5 O12
;
_chemical_formula_sum 'Mn O12 Rb2 Si5'
_chemical_formula_weight 557.9213
_chemical_name_common 'rubidium manganese silicon oxide'
_chemical_name_systematic
;
Dirubidium managnese(II) pentasilicate
;
_space_group_IT_number 61
_symmetry_cell_setting orthorhombic
_symmetry_space_group_name_Hall '-P 2ac 2ab'
_symmetry_space_group_name_H-M 'P b c a'
_cell_angle_alpha 90.00000
_cell_angle_beta 90.00000
_cell_angle_gamma 90.00000
_cell_formula_units_Z 8
_cell_length_a 13.4085(10)
_cell_length_b 13.6979(11)
_cell_length_c 13.5761(10)
_cell_measurement_temperature 293
_cell_volume 2493.5(3)
_computing_data_collection
;
<i>X'Pert Data Collector</i> (PANalytical, 2006)
;
_computing_molecular_graphics
;
<i>VESTA</i> (Momma & Izumi, 2008)
;
_computing_publication_material
;
publCIF (Westrip, 2010)
;
_computing_structure_refinement
;
<i>FULLPROF</i> (Rodr\'iguez-Carvajal, 2001)
;
_diffrn_ambient_temperature 293
_diffrn_measurement_device_type 'PANalytical X'Pert Pro MPD diffractometer'
_diffrn_radiation_type 'Cu K\a'
_diffrn_radiation_wavelength 1.5418
_exptl_crystal_density_diffrn 2.9746(4)
_exptl_crystal_density_method 'not measured'
_pd_char_colour 'pale brown-pink'
_pd_instr_location ' 'PANalytical X'Pert Pro MPD, MERI, Sheffield Hallam University''
_pd_meas_2theta_range_inc 0.016711
_pd_meas_2theta_range_max 79.99515
_pd_meas_2theta_range_min 10.00836
_pd_meas_number_of_points 4189
_pd_meas_scan_method step
_pd_prep_pressure 100
_pd_prep_temperature 1193
_pd_proc_2theta_range_inc 0.016711
_pd_proc_2theta_range_max 80.1254
_pd_proc_2theta_range_min 10.1386
_pd_proc_ls_background_function 'cubic splines interpolation'
_pd_proc_ls_pref_orient_corr
;
;
_pd_proc_ls_profile_function 'T-C-H Pseudo-Voigt'
_pd_proc_ls_prof_R_factor 6.5270
_pd_proc_ls_prof_wR_expected 3.9093
_pd_proc_ls_prof_wR_factor 8.8470
_pd_proc_wavelength 1.540560
_pd_spec_mounting 'flat plate'
_pd_spec_mount_mode reflection
_pd_spec_shape irregular
_pd_spec_size_axial 10
_pd_spec_size_equat 10
_pd_spec_size_thick 0.1
_refine_ls_goodness_of_fit_all 2.263
_refine_ls_number_parameters 71
_refine_ls_number_reflns 1796
_refine_ls_number_restraints 24
_cod_data_source_file vn2106sup1.cif
_cod_data_source_block Rb2MnSi5O12
_cod_original_formula_sum
;
Mn1 O12 Rb2 Si5
;
_cod_database_code 2241525

loop_
_symmetry_equiv_pos_as_xyz
x,y,z
x+1/2,-y+1/2,-z
-x,y+1/2,-z+1/2
-x+1/2,-y,z+1/2
-x,-y,-z
-x+1/2,y+1/2,z
x,-y+1/2,z+1/2
x+1/2,y,-z+1/2

loop_
_atom_site_type_symbol
_atom_site_label
_atom_site_fract_x
_atom_site_fract_y
_atom_site_fract_z
_atom_site_U_iso_or_equiv
_atom_site_adp_type
_atom_site_occupancy
Rb Rb1 0.1311(8) 0.1348(8) 0.1535(6) 0.0544(19) Uiso 1.00000
Rb Rb2 0.3811(10) 0.3968(7) 0.3953(7) 0.0544(19) Uiso 1.00000
Mn Mn1 0.3707(9) 0.8342(7) 0.9432(6) 0.00127 Uiso 1.00000
Si Si2 0.1328(11) 0.6601(10) 0.6011(10) 0.024(2) Uiso 1.00000
Si Si3 0.5921(11) 0.1146(10) 0.6255(10) 0.024(2) Uiso 1.00000
Si Si4 0.6449(10) 0.5993(11) 0.1054(10) 0.024(2) Uiso 1.00000
Si Si5 0.9006(10) 0.3583(11) 0.8208(10) 0.024(2) Uiso 1.00000
Si Si6 0.8312(11) 0.9317(10) 0.3329(11) 0.024(2) Uiso 1.00000
O O1 0.4758(12) 0.355(3) 0.1607(19) 0.00127 Uiso 1.00000
O O2 0.083(2) 0.4973(12) 0.399(3) 0.00127 Uiso 1.00000
O O3 0.397(2) 0.150(3) 0.4890(13) 0.00127 Uiso 1.00000
O O4 0.7328(12) 0.4230(19) 0.620(2) 0.00127 Uiso 1.00000
O O5 0.659(2) 0.7326(14) 0.360(2) 0.00127 Uiso 1.00000
O O6 0.363(4) 0.632(2) 0.7605(17) 0.00127 Uiso 1.00000
O O7 0.9822(15) 0.877(3) 0.645(2) 0.00127 Uiso 1.00000
O O8 0.659(3) 0.9530(13) 0.860(3) 0.00127 Uiso 1.00000
O O9 0.893(2) 0.635(2) 0.9119(13) 0.00127 Uiso 1.00000
O O10 0.2099(14) 0.9281(18) 0.135(3) 0.00127 Uiso 1.00000
O O11 0.132(3) 0.1885(12) 0.9545(17) 0.00127 Uiso 1.00000
O O12 0.892(3) 0.139(3) 0.2068(12) 0.00127 Uiso 1.00000

loop_
_atom_type_symbol
_atom_type_scat_Cromer_Mann_a1
_atom_type_scat_Cromer_Mann_a2
_atom_type_scat_Cromer_Mann_a3
_atom_type_scat_Cromer_Mann_a4
_atom_type_scat_Cromer_Mann_b1
_atom_type_scat_Cromer_Mann_b2
_atom_type_scat_Cromer_Mann_b3
_atom_type_scat_Cromer_Mann_b4
_atom_type_scat_Cromer_Mann_c
_atom_type_scat_dispersion_real
_atom_type_scat_dispersion_imag
_atom_type_scat_source
rb 17.17840 9.64350 5.13990 1.52920 1.78880 17.31510 0.27480 164.93399 3.48730 -0.57400 1.60800 International_Tables_for_Crystallography_Vol.C(1991)_Tables_6.1.1.4_and_6.1.1.5
mn 11.28190 7.35730 3.01930 2.24410 5.34090 0.34320 17.86740 83.75430 1.08960 -0.56800 2.80800 International_Tables_for_Crystallography_Vol.C(1991)_Tables_6.1.1.4_and_6.1.1.5
si 6.29150 3.03530 1.98910 1.54100 2.43860 32.33370 0.67850 81.69370 1.14070 0.24400 0.33000 International_Tables_for_Crystallography_Vol.C(1991)_Tables_6.1.1.4_and_6.1.1.5
o 3.04850 2.28680 1.54630 0.86700 13.27710 5.70110 0.32390 32.90890 0.25080 0.04700 0.03200 International_Tables_for_Crystallography_Vol.C(1991)_Tables_6.1.1.4_and_6.1.1.5

loop_
_audit_conform_dict_name
cif_core.dic
cif_pd.dic

loop_
_geom_angle_atom_site_label_1
_geom_angle_atom_site_label_2
_geom_angle_atom_site_label_3
_geom_angle_site_symmetry_1
_geom_angle_site_symmetry_3
_geom_angle
O4 Mn1 O7 3_656 8_456 94.7(15)
O4 Mn1 O9 3_656 2_467 112.6(18)
O4 Mn1 O11 3_656 6_555 128.0(19)
O7 Mn1 O9 8_456 2_467 114.1(18)
O7 Mn1 O11 8_456 6_555 111(2)
O9 Mn1 O11 2_467 6_555 97.8(16)
O1 Si2 O3 4_565 6_555 104(2)
O1 Si2 O5 4_565 2_466 98(2)
O1 Si2 O10 4_565 7_565 109(2)
O3 Si2 O5 6_555 2_466 117(3)
O3 Si2 O10 6_555 7_565 111(3)
O5 Si2 O10 2_466 7_565 116(2)
O1 Si3 O2 7_555 2_556 103(3)
O1 Si3 O6 7_555 3_646 92(3)
O1 Si3 O11 7_555 8_556 111(3)
O2 Si3 O6 2_556 3_646 111(3)
O2 Si3 O11 2_556 8_556 120(2)
O6 Si3 O11 3_646 8_556 115(2)
O2 Si4 O3 8_555 3_655 100(3)
O2 Si4 O4 8_555 4_664 110(2)
O2 Si4 O12 8_555 6_655 100(3)
O3 Si4 O4 3_655 4_664 122(2)
O3 Si4 O12 3_655 6_655 117(2)
O4 Si4 O12 4_664 6_655 106(3)
O5 Si5 O7 4_665 3_746 121(3)
O5 Si5 O8 4_665 6_645 106(2)
O5 Si5 O12 4_665 7_555 109(3)
O7 Si5 O8 3_746 6_645 105(3)
O7 Si5 O12 3_746 7_555 110(3)
O8 Si5 O12 6_645 7_555 106(3)
O6 Si6 O8 2_566 4_674 134(3)
O6 Si6 O9 2_566 7_564 94(2)
O6 Si6 O10 2_566 8_555 117(3)
O8 Si6 O9 4_674 7_564 111(2)
O8 Si6 O10 4_674 8_555 93(2)
O9 Si6 O10 7_564 8_555 108(2)
Si2 O1 Si3 4_564 7_554 134.2(18)
Si3 O2 Si4 2_456 8_455 142.2(18)
Si2 O3 Si4 6_545 3_645 137.6(19)
Mn1 O4 Si4 3_646 4_665 120.5(14)
Si2 O5 Si5 2_566 4_664 136.4(19)
Si3 O6 Si6 3_656 2_466 138(2)
Mn1 O7 Si5 8_556 3_756 146.0(16)
Si5 O8 Si6 6_655 4_675 138.2(19)
Mn1 O9 Si6 2_567 7_565 132.5(15)
Si2 O10 Si6 7_564 8_455 134.1(18)
Mn1 O11 Si3 6_545 8_456 125.5(15)
Si4 O12 Si5 6_645 7_554 155.7(19)

loop_
_geom_bond_atom_site_label_1
_geom_bond_atom_site_label_2
_geom_bond_site_symmetry_2
_geom_bond_distance
Rb1 O1 6_545 4.09(4)
Rb1 O2 3_545 3.51(3)
Rb1 O2 7_554 3.95(4)
Rb1 O3 8_455 3.69(3)
Rb1 O4 2_456 3.46(3)
Rb1 O5 3_645 3.12(3)
Rb1 O6 4_564 3.51(3)
Rb1 O7 5_666 3.13(3)
Rb1 O8 5_666 3.07(4)
Rb1 O9 5_666 3.29(3)
Rb1 O10 1_545 3.03(3)
Rb1 O11 1_554 2.80(2)
Rb1 O12 1_455 3.29(4)
Rb1 O12 8_455 3.98(4)
Rb2 O1 1_555 3.48(3)
Rb2 O2 1_555 4.23(3)
Rb2 O3 1_555 3.62(4)
Rb2 O4 5_666 2.91(3)
Rb2 O5 3_645 4.17(3)
Rb2 O5 5_666 3.80(3)
Rb2 O6 4_564 3.77(5)
Rb2 O6 5_666 4.05(5)
Rb2 O7 2_466 3.43(4)
Rb2 O7 6_645 3.86(3)
Rb2 O8 3_646 3.45(4)
Rb2 O9 4_664 3.07(3)
Rb2 O9 8_456 4.19(3)
Rb2 O10 6_545 3.76(4)
Rb2 O11 7_554 3.63(4)
Rb2 O12 8_455 3.80(4)
Mn1 O4 3_656 2.04(2)
Mn1 O7 8_456 2.00(3)
Mn1 O9 2_467 2.03(2)
Mn1 O11 6_555 2.002(19)
Si2 O1 4_565 1.68(2)
Si2 O3 6_555 1.58(2)
Si2 O5 2_466 1.60(2)
Si2 O10 7_565 1.66(3)
Si3 O1 7_555 1.68(2)
Si3 O2 2_556 1.57(2)
Si3 O6 3_646 1.68(3)
Si3 O11 8_556 1.58(3)
Si4 O2 8_555 1.63(2)
Si4 O3 3_655 1.56(3)
Si4 O4 4_664 1.68(2)
Si4 O12 6_655 1.56(3)
Si5 O5 4_665 1.57(3)
Si5 O7 3_746 1.66(3)
Si5 O8 6_645 1.61(3)
Si5 O12 7_555 1.55(2)
Si6 O6 2_566 1.60(3)
Si6 O8 4_674 1.63(2)
Si6 O9 7_564 1.63(3)
Si6 O10 8_555 1.68(3)

loop_
_pd_block_diffractogram_id
Rb2MnSi5O12pd
